data_7150476
loop_
_publ_author_name
'Liao, Jian'
'Peng, Xiaohua'
'Zhang, Juhua'
'Yu, Kaibei'
'Cui, Xin'
'Zhu, Jin'
'Deng, Jingen'

_publ_section_title
;
 Facile resolution of racemic terbutaline and a study of molecular
 recognition through chiral supramolecules based on
 enantiodifferentiating self-assemblyElectronic supplementary
 information (ESI) available: 1) 1H and 13C NMR analyses of
 (R)-1&#x00B7;4 and (S)-1&#x00B7;4; 2) ORTEP views and stacking
 structures of crystals 5, 7 and 8; 3) DSC and TG analyses of the more-
 and less-soluble salts. See
 http://www.rsc.org/suppdata/ob/b2/b211327a/
;
_journal_issue 6
_journal_name_full 'Organic &amp;  Biomolecular Chemistry'
_journal_page_first 1080
_journal_paper_doi 10.1039/b211327a
_journal_volume 1
_journal_year 2003
_chemical_formula_sum 'C32 H39 N O12'
_chemical_formula_weight 629.64
_chemical_melting_point 166.4(6)
_chemical_name_common 'Crystal 7 ((R)-1/4)'
_chemical_name_systematic
; 
(R)-alpha-[[(1,1-dimethylethyl)amino]methyl]-3,5-dihydroxybenzenemethanol 
(2S,3S)-di-O-toluoyl tartrate hydrate 
;
_space_group_IT_number 19
_symmetry_cell_setting orthorhombic
_symmetry_space_group_name_Hall 'P 2ac 2ab'
_symmetry_space_group_name_H-M 'P 21 21 21'
_atom_sites_solution_hydrogens geom
_atom_sites_solution_primary direct
_atom_sites_solution_secondary difmap
_audit_creation_method SHELXL-97
_cell_angle_alpha 90.00
_cell_angle_beta 90.00
_cell_angle_gamma 90.00
_cell_formula_units_Z 4
_cell_length_a 7.917(2)
_cell_length_b 19.736(5)
_cell_length_c 21.320(5)
_cell_measurement_reflns_used 28
_cell_measurement_temperature 295(2)
_cell_measurement_theta_max 11.15
_cell_measurement_theta_min 2.81
_cell_volume 3331.2(14)
_computing_cell_refinement 'Siemens XSCANS'
_computing_data_collection 'Siemens XSCANS'
_computing_data_reduction 'Siemens SHELXTL'
_computing_molecular_graphics 'Siemens SHELXTL'
_computing_publication_material 'Siemens SHELXTL'
_computing_structure_refinement 'SHELXL-97 (Sheldrick, 1997)'
_computing_structure_solution 'SHELXS-97 (Sheldrick, 1990)'
_diffrn_ambient_temperature 295(2)
_diffrn_measured_fraction_theta_full 1.000
_diffrn_measured_fraction_theta_max 1.000
_diffrn_measurement_device_type 'Siemens P4'
_diffrn_measurement_method '\w scans'
_diffrn_radiation_monochromator graphite
_diffrn_radiation_source 'normal-focus sealed tube'
_diffrn_radiation_type MoK\a
_diffrn_radiation_wavelength 0.71073
_diffrn_reflns_av_R_equivalents 0.0300
_diffrn_reflns_av_sigmaI/netI 0.1433
_diffrn_reflns_limit_h_max 10
_diffrn_reflns_limit_h_min 0
_diffrn_reflns_limit_k_max 24
_diffrn_reflns_limit_k_min 0
_diffrn_reflns_limit_l_max 27
_diffrn_reflns_limit_l_min -1
_diffrn_reflns_number 4353
_diffrn_reflns_theta_full 26.75
_diffrn_reflns_theta_max 26.75
_diffrn_reflns_theta_min 1.91
_diffrn_standards_decay_% 3.18
_diffrn_standards_interval_count 97
_diffrn_standards_number 3
_exptl_absorpt_coefficient_mu 0.096
_exptl_absorpt_correction_type none
_exptl_crystal_colour colourless
_exptl_crystal_density_diffrn 1.255
_exptl_crystal_density_meas calculated
_exptl_crystal_density_method 'not measured'
_exptl_crystal_description column
_exptl_crystal_F_000 1336
_exptl_crystal_size_max 0.48
_exptl_crystal_size_mid 0.30
_exptl_crystal_size_min 0.22
_refine_diff_density_max 0.173
_refine_diff_density_min -0.177
_refine_diff_density_rms 0.040
_refine_ls_abs_structure_details 'Flack H D (1983), Acta Cryst. A39, 876-881'
_refine_ls_abs_structure_Flack 0(10)
_refine_ls_extinction_coef 0.0039(3)
_refine_ls_extinction_expression Fc^*^=kFc[1+0.001xFc^2^\l^3^/sin(2\q)]^-1/4^
_refine_ls_extinction_method SHELXL
_refine_ls_goodness_of_fit_ref 0.796
_refine_ls_hydrogen_treatment mixed
_refine_ls_matrix_type full
_refine_ls_number_parameters 419
_refine_ls_number_reflns 3985
_refine_ls_number_restraints 2
_refine_ls_restrained_S_all 0.796
_refine_ls_R_factor_all 0.1520
_refine_ls_R_factor_gt 0.0495
_refine_ls_shift/su_max 0.000
_refine_ls_shift/su_mean 0.000
_refine_ls_structure_factor_coef Fsqd
_refine_ls_weighting_details 'calc w=1/[\s^2^(Fo^2^)+(0.0287P)^2^+0.0000P] where P=(Fo^2^+2Fc^2^)/3'
_refine_ls_weighting_scheme calc
_refine_ls_wR_factor_gt 0.0759
_refine_ls_wR_factor_ref 0.0973
_reflns_number_gt 1598
_reflns_number_total 3985
_reflns_threshold_expression >2sigma(I)
_cod_data_source_file b211327a.txt
_cod_data_source_block y1077
_cod_depositor_comments
;
The following automatic conversions were performed:
'_symmetry_cell_setting' value 'Orthorhombic' changed to 'orthorhombic'
according to '/home/adriana/struct/CIF-dictionaries/cif_core.dic'
dictionary named 'cif_core.dic' version 2.4.1 from 2010-06-29.

Automatic conversion script
Id: cif_fix_enum 1555 2011-01-17 13:19:09Z saulius 

The following automatic conversions were performed:

'_chemical_melting_point' value '165.8-167.0' was changed to
'166.4(6)' - the average value was taken and precision was estimated.

Automatic conversion script
Id: cif_fix_values 1569 2011-02-09 13:29:24Z adriana 
;
_cod_original_sg_symbol_H-M P2(1)2(1)2(1)
_cod_database_code 7150476

loop_
_symmetry_equiv_pos_as_xyz
'x, y, z'
'-x+1/2, -y, z+1/2'
'-x, y+1/2, -z+1/2'
'x+1/2, -y+1/2, -z'

loop_
_atom_site_label
_atom_site_type_symbol
_atom_site_fract_x
_atom_site_fract_y
_atom_site_fract_z
_atom_site_U_iso_or_equiv
_atom_site_adp_type
_atom_site_occupancy
_atom_site_symmetry_multiplicity
_atom_site_calc_flag
_atom_site_refinement_flags
_atom_site_disorder_assembly
_atom_site_disorder_group
O1 O 0.4739(6) 0.69070(16) 0.82550(18) 0.0713(14) Uani 1 1 d . . .
H1O H 0.4903 0.6497 0.8251 0.086 Uiso 1 1 calc R . .
O2 O 0.2116(5) 0.63451(15) 1.02008(16) 0.0531(11) Uani 1 1 d . . .
H2O H 0.2471 0.5969 1.0106 0.064 Uiso 1 1 calc R . .
O3 O 0.3731(6) 0.90585(17) 0.9593(3) 0.113(2) Uani 1 1 d . . .
H3O H 0.4528 0.8793 0.9591 0.136 Uiso 1 1 calc R . .
O4 O 0.0642(4) 0.40385(15) 1.00079(15) 0.0410(9) Uani 1 1 d . . .
O5 O -0.0431(5) 0.44813(16) 1.08938(16) 0.0563(11) Uani 1 1 d . . .
O6 O -0.1661(5) 0.50889(19) 0.89630(18) 0.0698(13) Uani 1 1 d . . .
O7 O -0.2491(5) 0.4350(2) 0.96996(17) 0.0533(10) Uani 1 1 d . . .
H7O H -0.3406 0.4381 0.9521 0.064 Uiso 1 1 calc R . .
O8 O 0.3721(4) 0.51630(15) 0.99113(14) 0.0443(9) Uani 1 1 d . . .
O9 O 0.4588(5) 0.43158(17) 0.92916(16) 0.0509(10) Uani 1 1 d . . .
O10 O 0.1515(4) 0.41376(15) 0.87870(15) 0.0430(9) Uani 1 1 d . . .
O11 O 0.2939(5) 0.46668(16) 0.80198(16) 0.0614(12) Uani 1 1 d . . .
N N 0.1166(5) 0.97887(17) 0.91201(16) 0.0400(11) Uani 1 1 d . . .
H0A H 0.2218 0.9940 0.9198 0.048 Uiso 1 1 calc R . .
H0B H 0.0565 0.9845 0.9475 0.048 Uiso 1 1 calc R . .
C1 C 0.3436(7) 0.7757(2) 0.8859(2) 0.0481(15) Uani 1 1 d . . .
H1 H 0.3733 0.8074 0.8555 0.058 Uiso 1 1 calc R . .
C2 C 0.3862(7) 0.7078(3) 0.8783(2) 0.0473(15) Uani 1 1 d . . .
C3 C 0.3462(7) 0.6608(2) 0.9226(2) 0.0419(14) Uani 1 1 d . . .
H3 H 0.3799 0.6159 0.9179 0.050 Uiso 1 1 calc R . .
C4 C 0.2557(7) 0.6804(2) 0.9742(2) 0.0401(14) Uani 1 1 d . . .
C5 C 0.2106(7) 0.7485(2) 0.9836(2) 0.0438(14) Uani 1 1 d . . .
H5 H 0.1511 0.7617 1.0191 0.053 Uiso 1 1 calc R . .
C6 C 0.2572(7) 0.7954(2) 0.9386(2) 0.0463(15) Uani 1 1 d . . .
C7 C 0.2227(8) 0.8701(2) 0.9516(3) 0.0527(17) Uani 1 1 d . . .
H7 H 0.1564 0.8738 0.9903 0.063 Uiso 1 1 calc R . .
C8 C 0.1277(7) 0.9049(2) 0.8994(2) 0.0543(17) Uani 1 1 d . . .
H8A H 0.1853 0.8973 0.8599 0.065 Uiso 1 1 calc R . .
H8B H 0.0149 0.8860 0.8962 0.065 Uiso 1 1 calc R . .
C9 C 0.0388(8) 1.0250(3) 0.8616(3) 0.0559(17) Uani 1 1 d . . .
C10 C 0.0442(7) 1.0965(2) 0.8893(2) 0.0688(19) Uani 1 1 d . . .
H10A H -0.0239 1.0980 0.9266 0.103 Uiso 1 1 calc R . .
H10B H 0.0011 1.1282 0.8592 0.103 Uiso 1 1 calc R . .
H10C H 0.1586 1.1080 0.8996 0.103 Uiso 1 1 calc R . .
C11 C -0.1423(7) 1.0033(3) 0.8517(3) 0.076(2) Uani 1 1 d . . .
H11A H -0.1447 0.9584 0.8346 0.114 Uiso 1 1 calc R . .
H11B H -0.1965 1.0340 0.8232 0.114 Uiso 1 1 calc R . .
H11C H -0.2009 1.0038 0.8912 0.114 Uiso 1 1 calc R . .
C12 C 0.1471(9) 1.0202(3) 0.8028(2) 0.089(2) Uani 1 1 d . . .
H12A H 0.1408 0.9751 0.7861 0.133 Uiso 1 1 calc R . .
H12B H 0.2623 1.0306 0.8131 0.133 Uiso 1 1 calc R . .
H12C H 0.1067 1.0519 0.7721 0.133 Uiso 1 1 calc R . .
C13 C 0.1763(8) 0.1458(2) 1.1832(2) 0.0683(19) Uani 1 1 d . . .
H13A H 0.1351 0.1480 1.2255 0.102 Uiso 1 1 calc R . .
H13B H 0.2959 0.1377 1.1837 0.102 Uiso 1 1 calc R . .
H13C H 0.1206 0.1096 1.1614 0.102 Uiso 1 1 calc R . .
C14 C 0.1403(8) 0.2127(3) 1.1501(3) 0.0532(17) Uani 1 1 d . . .
C15 C 0.1840(8) 0.2240(2) 1.0890(3) 0.0631(19) Uani 1 1 d . . .
H15 H 0.2391 0.1900 1.0668 0.076 Uiso 1 1 calc R . .
C16 C 0.1484(8) 0.2849(2) 1.0589(2) 0.0603(19) Uani 1 1 d . . .
H16 H 0.1813 0.2915 1.0174 0.072 Uiso 1 1 calc R . .
C17 C 0.0641(7) 0.3355(2) 1.0907(2) 0.0410(14) Uani 1 1 d . . .
C18 C 0.0191(8) 0.3246(3) 1.1531(3) 0.0621(19) Uani 1 1 d . . .
H18 H -0.0365 0.3584 1.1754 0.074 Uiso 1 1 calc R . .
C19 C 0.0571(8) 0.2634(3) 1.1818(3) 0.0635(18) Uani 1 1 d . . .
H19 H 0.0257 0.2565 1.2234 0.076 Uiso 1 1 calc R . .
C20 C 0.0222(7) 0.4011(3) 1.0619(3) 0.0471(15) Uani 1 1 d . . .
C21 C 0.0379(6) 0.4670(2) 0.9675(2) 0.0378(13) Uani 1 1 d . . .
H21 H 0.0532 0.5043 0.9974 0.045 Uiso 1 1 calc R . .
C22 C -0.1392(7) 0.4717(3) 0.9411(3) 0.0454(15) Uani 1 1 d . . .
C23 C 0.1741(7) 0.4714(2) 0.9198(2) 0.0405(14) Uani 1 1 d . . .
H23 H 0.1586 0.5131 0.8954 0.049 Uiso 1 1 calc R . .
C24 C 0.3510(7) 0.4720(3) 0.9487(2) 0.0394(14) Uani 1 1 d . . .
C25 C 0.2230(7) 0.4172(3) 0.8206(2) 0.0462(15) Uani 1 1 d . . .
C26 C 0.1894(7) 0.3543(3) 0.7836(2) 0.0462(15) Uani 1 1 d . . .
C27 C 0.2588(8) 0.3517(3) 0.7240(2) 0.0550(17) Uani 1 1 d . . .
H27 H 0.3309 0.3858 0.7102 0.066 Uiso 1 1 calc R . .
C28 C 0.2197(8) 0.2978(3) 0.6851(2) 0.0648(19) Uani 1 1 d . . .
H28 H 0.2627 0.2972 0.6445 0.078 Uiso 1 1 calc R . .
C29 C 0.1192(8) 0.2452(3) 0.7047(3) 0.0609(18) Uani 1 1 d . . .
C30 C 0.0557(8) 0.2484(3) 0.7651(3) 0.0652(19) Uani 1 1 d . . .
H30 H -0.0117 0.2132 0.7798 0.078 Uiso 1 1 calc R . .
C31 C 0.0900(8) 0.3025(3) 0.8042(3) 0.0600(18) Uani 1 1 d . . .
H31 H 0.0454 0.3036 0.8445 0.072 Uiso 1 1 calc R . .
C32 C 0.0765(9) 0.1857(3) 0.6621(3) 0.093(2) Uani 1 1 d . . .
H32A H 0.0034 0.1549 0.6840 0.139 Uiso 1 1 calc R . .
H32B H 0.1785 0.1627 0.6505 0.139 Uiso 1 1 calc R . .
H32C H 0.0206 0.2020 0.6251 0.139 Uiso 1 1 calc R . .
O12W O 0.5636(8) 0.5599(2) 0.8230(2) 0.0655(12) Uani 1 1 d D . .
H2AW H 0.486(4) 0.534(2) 0.814(2) 0.042(19) Uiso 1 1 d D . .
H2BW H 0.628(7) 0.532(3) 0.838(3) 0.15(4) Uiso 1 1 d D . .

loop_
_atom_site_aniso_label
_atom_site_aniso_U_11
_atom_site_aniso_U_22
_atom_site_aniso_U_33
_atom_site_aniso_U_23
_atom_site_aniso_U_13
_atom_site_aniso_U_12
O1 0.108(4) 0.044(2) 0.062(3) 0.005(2) 0.035(3) 0.009(3)
O2 0.073(3) 0.035(2) 0.051(2) 0.0064(19) 0.015(2) 0.005(2)
O3 0.081(4) 0.033(2) 0.226(6) -0.004(3) -0.066(4) 0.001(3)
O4 0.047(2) 0.0353(19) 0.040(2) 0.0045(17) 0.001(2) 0.0071(19)
O5 0.074(3) 0.049(2) 0.046(2) -0.0065(19) 0.007(2) 0.013(2)
O6 0.054(3) 0.068(3) 0.087(3) 0.033(2) -0.013(3) -0.002(2)
O7 0.038(2) 0.064(2) 0.058(3) 0.003(2) -0.009(2) -0.005(2)
O8 0.048(2) 0.0376(18) 0.047(2) -0.0087(18) -0.003(2) 0.0032(19)
O9 0.040(2) 0.055(2) 0.058(2) -0.016(2) -0.001(2) 0.007(2)
O10 0.049(2) 0.0395(19) 0.040(2) -0.0069(17) 0.000(2) -0.0020(19)
O11 0.082(3) 0.050(2) 0.053(2) 0.005(2) 0.011(2) -0.016(2)
N 0.045(3) 0.032(2) 0.043(2) -0.005(2) 0.000(2) 0.003(2)
C1 0.066(4) 0.029(3) 0.049(3) 0.009(3) 0.006(4) -0.001(3)
C2 0.055(4) 0.044(3) 0.043(3) 0.002(3) 0.007(4) -0.002(3)
C3 0.057(4) 0.029(3) 0.041(3) -0.002(3) 0.007(3) -0.002(3)
C4 0.040(4) 0.030(3) 0.051(3) 0.007(3) 0.005(3) -0.007(3)
C5 0.054(4) 0.038(3) 0.039(3) 0.000(3) 0.010(3) -0.001(3)
C6 0.049(4) 0.031(3) 0.059(4) 0.000(3) 0.000(3) 0.001(3)
C7 0.070(5) 0.034(3) 0.054(4) 0.001(3) -0.001(4) 0.001(3)
C8 0.067(4) 0.032(3) 0.063(4) -0.015(3) -0.006(4) 0.012(3)
C9 0.073(5) 0.044(3) 0.050(4) 0.008(3) -0.017(4) 0.018(4)
C10 0.082(5) 0.042(3) 0.082(5) 0.013(3) -0.011(4) 0.010(4)
C11 0.069(5) 0.081(5) 0.078(5) 0.008(4) -0.034(4) 0.012(4)
C12 0.124(7) 0.090(5) 0.052(4) 0.016(4) 0.014(5) 0.016(5)
C13 0.075(5) 0.057(4) 0.073(4) 0.014(3) 0.001(4) 0.004(4)
C14 0.059(5) 0.048(3) 0.053(4) 0.000(3) -0.018(4) -0.005(4)
C15 0.100(6) 0.039(3) 0.051(4) 0.002(3) 0.007(4) 0.011(4)
C16 0.099(6) 0.041(3) 0.041(3) -0.002(3) 0.009(4) 0.008(4)
C17 0.043(4) 0.037(3) 0.043(3) -0.002(3) 0.000(3) 0.004(3)
C18 0.086(5) 0.057(4) 0.043(4) -0.008(3) 0.012(4) 0.014(4)
C19 0.082(5) 0.062(4) 0.046(4) 0.011(3) 0.005(4) 0.013(4)
C20 0.046(4) 0.044(3) 0.052(4) -0.014(3) -0.002(3) 0.004(3)
C21 0.035(3) 0.029(3) 0.049(3) 0.000(3) -0.003(3) 0.003(3)
C22 0.039(4) 0.028(3) 0.069(4) -0.012(3) 0.012(4) 0.006(3)
C23 0.047(4) 0.026(3) 0.048(3) -0.002(3) -0.001(3) 0.003(3)
C24 0.038(4) 0.042(3) 0.038(3) 0.007(3) 0.000(3) -0.006(3)
C25 0.046(4) 0.049(3) 0.044(3) 0.006(3) 0.002(3) 0.007(3)
C26 0.050(4) 0.042(3) 0.046(4) -0.002(3) -0.004(3) 0.009(3)
C27 0.067(5) 0.057(4) 0.041(3) 0.007(3) -0.007(4) 0.012(4)
C28 0.088(6) 0.072(4) 0.035(4) -0.010(3) -0.009(4) 0.020(4)
C29 0.067(5) 0.057(4) 0.058(4) -0.012(4) -0.014(4) 0.017(4)
C30 0.075(5) 0.045(4) 0.076(5) -0.002(3) 0.003(4) -0.005(4)
C31 0.071(5) 0.052(3) 0.057(4) 0.006(3) 0.003(4) 0.000(4)
C32 0.115(6) 0.069(4) 0.095(5) -0.040(4) -0.032(5) 0.020(5)
O12W 0.074(4) 0.043(2) 0.079(3) 0.002(2) -0.004(3) 0.000(3)

loop_
_atom_type_symbol
_atom_type_description
_atom_type_scat_dispersion_real
_atom_type_scat_dispersion_imag
_atom_type_scat_source
C C 0.0033 0.0000 'International Tables Vol C Tables 4.2.6.8 and 6.1.1.4'
H H 0.0000 0.0000 'International Tables Vol C Tables 4.2.6.8 and 6.1.1.4'
N N 0.0061 0.0000 'International Tables Vol C Tables 4.2.6.8 and 6.1.1.4'
O O 0.0106 0.0000 'International Tables Vol C Tables 4.2.6.8 and 6.1.1.4'

loop_
_geom_angle_atom_site_label_1
_geom_angle_atom_site_label_2
_geom_angle_atom_site_label_3
_geom_angle
_geom_angle_site_symmetry_1
_geom_angle_site_symmetry_3
_geom_angle_publ_flag
C2 O1 H1O 109.5 . . ?
C4 O2 H2O 109.5 . . ?
C7 O3 H3O 109.5 . . ?
C20 O4 C21 118.2(4) . . ?
C22 O7 H7O 109.5 . . ?
C25 O10 C23 117.4(4) . . ?
C8 N C9 118.6(4) . . ?
C8 N H0A 107.7 . . ?
C9 N H0A 107.7 . . ?
C8 N H0B 107.7 . . ?
C9 N H0B 107.7 . . ?
H0A N H0B 107.1 . . ?
C6 C1 C2 119.2(5) . . ?
C6 C1 H1 120.4 . . ?
C2 C1 H1 120.4 . . ?
C3 C2 O1 121.4(5) . . ?
C3 C2 C1 121.4(5) . . ?
O1 C2 C1 117.2(5) . . ?
C2 C3 C4 119.0(5) . . ?
C2 C3 H3 120.5 . . ?
C4 C3 H3 120.5 . . ?
C3 C4 O2 121.1(4) . . ?
C3 C4 C5 121.3(5) . . ?
O2 C4 C5 117.6(5) . . ?
C6 C5 C4 118.2(5) . . ?
C6 C5 H5 120.9 . . ?
C4 C5 H5 120.9 . . ?
C1 C6 C5 120.8(4) . . ?
C1 C6 C7 120.9(5) . . ?
C5 C6 C7 118.2(5) . . ?
O3 C7 C8 106.4(4) . . ?
O3 C7 C6 110.9(5) . . ?
C8 C7 C6 113.3(4) . . ?
O3 C7 H7 108.7 . . ?
C8 C7 H7 108.7 . . ?
C6 C7 H7 108.7 . . ?
N C8 C7 110.1(4) . . ?
N C8 H8A 109.6 . . ?
C7 C8 H8A 109.6 . . ?
N C8 H8B 109.6 . . ?
C7 C8 H8B 109.6 . . ?
H8A C8 H8B 108.2 . . ?
C11 C9 C12 113.8(5) . . ?
C11 C9 C10 109.9(5) . . ?
C12 C9 C10 111.1(5) . . ?
C11 C9 N 108.0(5) . . ?
C12 C9 N 108.3(4) . . ?
C10 C9 N 105.4(4) . . ?
C9 C10 H10A 109.5 . . ?
C9 C10 H10B 109.5 . . ?
H10A C10 H10B 109.5 . . ?
C9 C10 H10C 109.5 . . ?
H10A C10 H10C 109.5 . . ?
H10B C10 H10C 109.5 . . ?
C9 C11 H11A 109.5 . . ?
C9 C11 H11B 109.5 . . ?
H11A C11 H11B 109.5 . . ?
C9 C11 H11C 109.5 . . ?
H11A C11 H11C 109.5 . . ?
H11B C11 H11C 109.5 . . ?
C9 C12 H12A 109.5 . . ?
C9 C12 H12B 109.5 . . ?
H12A C12 H12B 109.5 . . ?
C9 C12 H12C 109.5 . . ?
H12A C12 H12C 109.5 . . ?
H12B C12 H12C 109.5 . . ?
C14 C13 H13A 109.5 . . ?
C14 C13 H13B 109.5 . . ?
H13A C13 H13B 109.5 . . ?
C14 C13 H13C 109.5 . . ?
H13A C13 H13C 109.5 . . ?
H13B C13 H13C 109.5 . . ?
C15 C14 C19 118.2(5) . . ?
C15 C14 C13 122.4(5) . . ?
C19 C14 C13 119.4(5) . . ?
C14 C15 C16 122.0(5) . . ?
C14 C15 H15 119.0 . . ?
C16 C15 H15 119.0 . . ?
C17 C16 C15 119.7(5) . . ?
C17 C16 H16 120.1 . . ?
C15 C16 H16 120.1 . . ?
C16 C17 C18 118.8(5) . . ?
C16 C17 C20 122.7(5) . . ?
C18 C17 C20 118.5(5) . . ?
C19 C18 C17 120.0(5) . . ?
C19 C18 H18 120.0 . . ?
C17 C18 H18 120.0 . . ?
C14 C19 C18 121.3(5) . . ?
C14 C19 H19 119.4 . . ?
C18 C19 H19 119.4 . . ?
O5 C20 O4 122.8(5) . . ?
O5 C20 C17 124.6(5) . . ?
O4 C20 C17 112.6(4) . . ?
O4 C21 C23 106.3(4) . . ?
O4 C21 C22 111.5(4) . . ?
C23 C21 C22 114.5(4) . . ?
O4 C21 H21 108.1 . . ?
C23 C21 H21 108.1 . . ?
C22 C21 H21 108.1 . . ?
O6 C22 O7 126.3(6) . . ?
O6 C22 C21 119.2(5) . . ?
O7 C22 C21 114.4(5) . . ?
O10 C23 C21 106.2(4) . . ?
O10 C23 C24 111.3(4) . . ?
C21 C23 C24 113.0(4) . . ?
O10 C23 H23 108.8 . . ?
C21 C23 H23 108.8 . . ?
C24 C23 H23 108.8 . . ?
O9 C24 O8 126.2(5) . . ?
O9 C24 C23 119.4(5) . . ?
O8 C24 C23 114.4(5) . . ?
O11 C25 O10 122.5(5) . . ?
O11 C25 C26 125.9(5) . . ?
O10 C25 C26 111.4(5) . . ?
C31 C26 C27 119.8(5) . . ?
C31 C26 C25 123.7(5) . . ?
C27 C26 C25 116.5(5) . . ?
C28 C27 C26 119.3(6) . . ?
C28 C27 H27 120.3 . . ?
C26 C27 H27 120.3 . . ?
C29 C28 C27 121.9(5) . . ?
C29 C28 H28 119.1 . . ?
C27 C28 H28 119.1 . . ?
C28 C29 C30 117.3(6) . . ?
C28 C29 C32 122.0(6) . . ?
C30 C29 C32 120.6(6) . . ?
C31 C30 C29 121.7(6) . . ?
C31 C30 H30 119.1 . . ?
C29 C30 H30 119.1 . . ?
C26 C31 C30 119.9(6) . . ?
C26 C31 H31 120.1 . . ?
C30 C31 H31 120.1 . . ?
C29 C32 H32A 109.5 . . ?
C29 C32 H32B 109.5 . . ?
H32A C32 H32B 109.5 . . ?
C29 C32 H32C 109.5 . . ?
H32A C32 H32C 109.5 . . ?
H32B C32 H32C 109.5 . . ?
H2AW O12W H2BW 98(6) . . ?

loop_
_geom_bond_atom_site_label_1
_geom_bond_atom_site_label_2
_geom_bond_distance
_geom_bond_site_symmetry_2
_geom_bond_publ_flag
O1 C2 1.366(5) . ?
O1 H1O 0.8200 . ?
O2 C4 1.379(5) . ?
O2 H2O 0.8200 . ?
O3 C7 1.394(6) . ?
O3 H3O 0.8200 . ?
O4 C20 1.346(5) . ?
O4 C21 1.449(5) . ?
O5 C20 1.213(5) . ?
O6 C22 1.224(6) . ?
O7 C22 1.288(6) . ?
O7 H7O 0.8200 . ?
O8 C24 1.269(5) . ?
O9 C24 1.241(6) . ?
O10 C25 1.363(5) . ?
O10 C23 1.448(5) . ?
O11 C25 1.195(5) . ?
N C8 1.486(5) . ?
N C9 1.537(6) . ?
N H0A 0.9000 . ?
N H0B 0.9000 . ?
C1 C6 1.372(6) . ?
C1 C2 1.391(6) . ?
C1 H1 0.9300 . ?
C2 C3 1.362(6) . ?
C3 C4 1.368(6) . ?
C3 H3 0.9300 . ?
C4 C5 1.405(6) . ?
C5 C6 1.383(6) . ?
C5 H5 0.9300 . ?
C6 C7 1.525(6) . ?
C7 C8 1.509(6) . ?
C7 H7 0.9800 . ?
C8 H8A 0.9700 . ?
C8 H8B 0.9700 . ?
C9 C11 1.511(7) . ?
C9 C12 1.522(7) . ?
C9 C10 1.530(6) . ?
C10 H10A 0.9600 . ?
C10 H10B 0.9600 . ?
C10 H10C 0.9600 . ?
C11 H11A 0.9600 . ?
C11 H11B 0.9600 . ?
C11 H11C 0.9600 . ?
C12 H12A 0.9600 . ?
C12 H12B 0.9600 . ?
C12 H12C 0.9600 . ?
C13 C14 1.525(6) . ?
C13 H13A 0.9600 . ?
C13 H13B 0.9600 . ?
C13 H13C 0.9600 . ?
C14 C15 1.366(6) . ?
C14 C19 1.376(7) . ?
C15 C16 1.392(6) . ?
C15 H15 0.9300 . ?
C16 C17 1.380(6) . ?
C16 H16 0.9300 . ?
C17 C18 1.393(6) . ?
C17 C20 1.470(7) . ?
C18 C19 1.388(6) . ?
C18 H18 0.9300 . ?
C19 H19 0.9300 . ?
C21 C23 1.485(6) . ?
C21 C22 1.514(7) . ?
C21 H21 0.9800 . ?
C23 C24 1.530(6) . ?
C23 H23 0.9800 . ?
C25 C26 1.494(7) . ?
C26 C31 1.363(7) . ?
C26 C27 1.385(6) . ?
C27 C28 1.383(6) . ?
C27 H27 0.9300 . ?
C28 C29 1.374(7) . ?
C28 H28 0.9300 . ?
C29 C30 1.384(7) . ?
C29 C32 1.521(6) . ?
C30 C31 1.382(7) . ?
C30 H30 0.9300 . ?
C31 H31 0.9300 . ?
C32 H32A 0.9600 . ?
C32 H32B 0.9600 . ?
C32 H32C 0.9600 . ?
O12W H2AW 0.820(10) . ?
O12W H2BW 0.820(10) . ?

loop_
_geom_hbond_atom_site_label_D
_geom_hbond_atom_site_label_H
_geom_hbond_atom_site_label_A
_geom_hbond_distance_DH
_geom_hbond_distance_HA
_geom_hbond_distance_DA
_geom_hbond_angle_DHA
_geom_hbond_site_symmetry_A
O1 H1O O12W 0.82 1.86 2.677(6) 170.9 .
O2 H2O O8 0.82 1.92 2.727(4) 169.0 .
O12W H2AW O11 0.820(10) 2.037(13) 2.854(6) 174(5) .
O12W H2BW O6 0.820(10) 2.09(4) 2.835(7) 150(7) 1_655
O3 H3O O2 0.82 2.11 2.830(6) 145.8 4_567
O7 H7O O9 0.82 1.67 2.471(5) 166.3 1_455
N H0B O8 0.90 1.96 2.832(5) 162.4 4_467
N H0A O5 0.90 2.19 3.055(5) 160.3 4_567

loop_
_geom_torsion_atom_site_label_1
_geom_torsion_atom_site_label_2
_geom_torsion_atom_site_label_3
_geom_torsion_atom_site_label_4
_geom_torsion
_geom_torsion_site_symmetry_1
_geom_torsion_site_symmetry_2
_geom_torsion_site_symmetry_3
_geom_torsion_site_symmetry_4
_geom_torsion_publ_flag
C6 C1 C2 C3 -1.0(9) . . . . ?
C6 C1 C2 O1 -179.2(5) . . . . ?
O1 C2 C3 C4 -179.0(5) . . . . ?
C1 C2 C3 C4 2.9(8) . . . . ?
C2 C3 C4 O2 179.7(5) . . . . ?
C2 C3 C4 C5 -3.0(8) . . . . ?
C3 C4 C5 C6 1.3(8) . . . . ?
O2 C4 C5 C6 178.6(5) . . . . ?
C2 C1 C6 C5 -0.8(8) . . . . ?
C2 C1 C6 C7 174.2(5) . . . . ?
C4 C5 C6 C1 0.7(8) . . . . ?
C4 C5 C6 C7 -174.5(5) . . . . ?
C1 C6 C7 O3 -62.6(7) . . . . ?
C5 C6 C7 O3 112.5(6) . . . . ?
C1 C6 C7 C8 57.0(7) . . . . ?
C5 C6 C7 C8 -127.9(5) . . . . ?
C9 N C8 C7 174.5(5) . . . . ?
O3 C7 C8 N -51.2(6) . . . . ?
C6 C7 C8 N -173.4(5) . . . . ?
C8 N C9 C11 61.8(6) . . . . ?
C8 N C9 C12 -61.9(6) . . . . ?
C8 N C9 C10 179.2(5) . . . . ?
C19 C14 C15 C16 0.7(10) . . . . ?
C13 C14 C15 C16 179.1(5) . . . . ?
C14 C15 C16 C17 -1.1(10) . . . . ?
C15 C16 C17 C18 1.1(9) . . . . ?
C15 C16 C17 C20 -179.9(5) . . . . ?
C16 C17 C18 C19 -0.8(9) . . . . ?
C20 C17 C18 C19 -179.8(5) . . . . ?
C15 C14 C19 C18 -0.4(10) . . . . ?
C13 C14 C19 C18 -178.8(5) . . . . ?
C17 C18 C19 C14 0.5(10) . . . . ?
C21 O4 C20 O5 3.3(8) . . . . ?
C21 O4 C20 C17 -176.8(4) . . . . ?
C16 C17 C20 O5 -175.6(5) . . . . ?
C18 C17 C20 O5 3.3(9) . . . . ?
C16 C17 C20 O4 4.4(8) . . . . ?
C18 C17 C20 O4 -176.7(5) . . . . ?
C20 O4 C21 C23 147.3(4) . . . . ?
C20 O4 C21 C22 -87.2(5) . . . . ?
O4 C21 C22 O6 -156.4(4) . . . . ?
C23 C21 C22 O6 -35.6(7) . . . . ?
O4 C21 C22 O7 24.3(6) . . . . ?
C23 C21 C22 O7 145.1(5) . . . . ?
C25 O10 C23 C21 159.4(4) . . . . ?
C25 O10 C23 C24 -77.3(5) . . . . ?
O4 C21 C23 O10 61.4(5) . . . . ?
C22 C21 C23 O10 -62.2(5) . . . . ?
O4 C21 C23 C24 -60.8(5) . . . . ?
C22 C21 C23 C24 175.6(4) . . . . ?
O10 C23 C24 O9 9.2(6) . . . . ?
C21 C23 C24 O9 128.6(5) . . . . ?
O10 C23 C24 O8 -171.6(4) . . . . ?
C21 C23 C24 O8 -52.3(6) . . . . ?
C23 O10 C25 O11 -4.1(7) . . . . ?
C23 O10 C25 C26 180.0(4) . . . . ?
O11 C25 C26 C31 -171.6(6) . . . . ?
O10 C25 C26 C31 4.2(7) . . . . ?
O11 C25 C26 C27 5.3(8) . . . . ?
O10 C25 C26 C27 -178.9(5) . . . . ?
C31 C26 C27 C28 3.0(9) . . . . ?
C25 C26 C27 C28 -174.1(5) . . . . ?
C26 C27 C28 C29 -2.7(9) . . . . ?
C27 C28 C29 C30 0.9(9) . . . . ?
C27 C28 C29 C32 -179.7(5) . . . . ?
C28 C29 C30 C31 0.7(9) . . . . ?
C32 C29 C30 C31 -178.7(5) . . . . ?
C27 C26 C31 C30 -1.5(9) . . . . ?
C25 C26 C31 C30 175.3(5) . . . . ?
C29 C30 C31 C26 -0.4(9) . . . . ?

loop_
_cod_related_entry_id
_cod_related_entry_database
_cod_related_entry_code
1 ChemSpider 21189086
